data_7035997
loop_
_publ_author_name
'Hatnean, Jillian A.'
'Johnson, Samuel A.'

_publ_section_title
;
 Diamagnetic molybdenum nitride complexes supported by diligating tripodal
 triamido-phosphine ligands as precursors to paramagnetic phosphine
 donors.
;
_journal_issue 33
_journal_name_full 'Dalton transactions (Cambridge, England : 2003)'
_journal_page_first 14925
_journal_page_last 14936
_journal_paper_doi 10.1039/c5dt01415h
_journal_volume 44
_journal_year 2015
_chemical_absolute_configuration ad
_chemical_formula_moiety 'C216  H272  Mo4 N16 Ni1  P4  V4'
_chemical_formula_sum 'C216 H272 Mo4 N16 Ni P4 V4'
_chemical_formula_weight 3862.77
_chemical_properties_physical 'Air-sensitive, Moisture-sensitive, Oxygen-sensitive'
_space_group_IT_number 82
_symmetry_cell_setting tetragonal
_symmetry_Int_Tables_number 82
_symmetry_space_group_name_Hall 'I -4'
_symmetry_space_group_name_H-M 'I -4'
_atom_sites_solution_hydrogens geom
_atom_sites_solution_primary 'direct - structure invariant direct methods'
_atom_sites_solution_secondary 'direct - structure invariant direct methods'
_audit_conform_dict_location ftp://ftp.iucr.org/pub/cif_core.dic
_audit_conform_dict_name cif_core.dic
_audit_conform_dict_version 2.4.3
_audit_creation_date 2015-04-09T16:41:08-00:00
_audit_creation_method 'WinGX routine CIF_UPDATE'
_audit_update_record
;
2015-07-20 deposited with the CCDC.
2015-07-22 downloaded from the CCDC.
;
_cell_angle_alpha 90
_cell_angle_beta 90
_cell_angle_gamma 90
_cell_formula_units_Z 2
_cell_length_a 26.779(6)
_cell_length_b 26.779(6)
_cell_length_c 21.946(5)
_cell_measurement_reflns_used 8952
_cell_measurement_temperature 173(2)
_cell_measurement_theta_max 22.58
_cell_measurement_theta_min 2.17
_cell_measurement_wavelength 0.71073
_cell_volume 15738(6)
_computing_cell_refinement 'Bruker SMART'
_computing_data_collection 'Bruker SMART'
_computing_data_reduction 'Bruker SAINT'
_computing_molecular_graphics 'Ortep for Windows (Farrugia, 2012)'
_computing_publication_material 'WinGX publication routines (Farrugia, 2012)'
_computing_structure_refinement 'SHELXL-2014/7 (Sheldrick, 2014)'
_computing_structure_solution 'SHELXS-2013/1 (Sheldrick, 2008)'
_diffrn_ambient_temperature 173(2)
_diffrn_measured_fraction_theta_full 0.755
_diffrn_measured_fraction_theta_max 0.755
_diffrn_radiation_probe x-ray
_diffrn_radiation_type MoK\a
_diffrn_radiation_wavelength 0.71073
_diffrn_reflns_av_R_equivalents 0.0935
_diffrn_reflns_av_unetI/netI 0.1878
_diffrn_reflns_Laue_measured_fraction_full 0.755
_diffrn_reflns_Laue_measured_fraction_max 0.755
_diffrn_reflns_limit_h_max 26
_diffrn_reflns_limit_h_min -30
_diffrn_reflns_limit_k_max 25
_diffrn_reflns_limit_k_min -26
_diffrn_reflns_limit_l_max 25
_diffrn_reflns_limit_l_min -25
_diffrn_reflns_number 18286
_diffrn_reflns_point_group_measured_fraction_full 0.648
_diffrn_reflns_point_group_measured_fraction_max 0.648
_diffrn_reflns_theta_full 24.986
_diffrn_reflns_theta_max 24.986
_diffrn_reflns_theta_min 2.145
_diffrn_standards_number 0
_exptl_absorpt_coefficient_mu 0.381
_exptl_absorpt_correction_T_max 0.86
_exptl_absorpt_correction_T_min 0.46
_exptl_absorpt_correction_type multi-scan
_exptl_absorpt_process_details 'SADABS, BRUKER 2014'
_exptl_crystal_colour brown
_exptl_crystal_density_diffrn 0.808
_exptl_crystal_density_method 'not measured'
_exptl_crystal_description block
_exptl_crystal_F_000 3992
_exptl_crystal_size_max 0.28
_exptl_crystal_size_mid 0.2
_exptl_crystal_size_min 0.16
_refine_diff_density_max 2.391
_refine_diff_density_min -2.325
_refine_diff_density_rms 0.189
_refine_ls_abs_structure_details
;
 Flack x determined using 1368 quotients [(I+)-(I-)]/[(I+)+(I-)]
 (Parsons, Flack and Wagner, Acta Cryst. B69 (2013) 249-259).
;
_refine_ls_abs_structure_Flack 0.03(4)
_refine_ls_extinction_method none
_refine_ls_goodness_of_fit_ref 1.225
_refine_ls_hydrogen_treatment constr
_refine_ls_matrix_type full
_refine_ls_number_constraints 0
_refine_ls_number_parameters 455
_refine_ls_number_reflns 8946
_refine_ls_number_restraints 885
_refine_ls_restrained_S_all 1.168
_refine_ls_R_factor_all 0.2776
_refine_ls_R_factor_gt 0.185
_refine_ls_shift/su_max 0
_refine_ls_shift/su_mean 0
_refine_ls_structure_factor_coef Fsqd
_refine_ls_weighting_details 'w=1/[\s^2^(Fo^2^)+(0.1393P)^2^+961.0591P] where P=(Fo^2^+2Fc^2^)/3'
_refine_ls_weighting_scheme calc
_refine_ls_wR_factor_gt 0.4578
_refine_ls_wR_factor_ref 0.5056
_reflns_Friedel_coverage 0.667
_reflns_Friedel_fraction_full 0.535
_reflns_Friedel_fraction_max 0.534
_reflns_number_gt 5068
_reflns_number_total 8946
_reflns_threshold_expression 'I > 2\s(I)'
_cod_data_source_file c5dt01415h1.cif
_cod_data_source_block shelx
_cod_depositor_comments 'Adding full bibliography for 7035997--7036004.cif.'
_cod_original_cell_volume 15737(8)
_cod_original_formula_sum 'C216 H272 Mo4 N16 Ni1 P4 V4'
_cod_database_code 7035997
_shelx_estimated_absorpt_t_min 0.901
_shelx_estimated_absorpt_t_max 0.942

loop_
_symmetry_equiv_pos_as_xyz
'x, y, z'
'-x, -y, z'
'y, -x, -z'
'-y, x, -z'
'x+1/2, y+1/2, z+1/2'
'-x+1/2, -y+1/2, z+1/2'
'y+1/2, -x+1/2, -z+1/2'
'-y+1/2, x+1/2, -z+1/2'

loop_
_atom_site_label
_atom_site_type_symbol
_atom_site_fract_x
_atom_site_fract_y
_atom_site_fract_z
_atom_site_U_iso_or_equiv
_atom_site_adp_type
_atom_site_occupancy
_atom_site_site_symmetry_order
_atom_site_calc_flag
_atom_site_refinement_flags_posn
_atom_site_refinement_flags_adp
_atom_site_refinement_flags_occupancy
_atom_site_disorder_assembly
_atom_site_disorder_group
P1 P 0.0460(4) 0.9541(4) 0.9431(4) 0.038(3) Uiso 1 1 d . . . . .
Ni1 Ni 0 1 1 0.032(2) Uiso 1 4 d S . P A .
Mo1 Mo 0.11002(13) 0.88995(13) 0.86213(14) 0.0428(10) Uiso 1 1 d . . . . .
N4 N 0.1463(14) 0.8548(14) 0.8174(16) 0.062(10) Uiso 1 1 d . . . . .
C3 C 0.088(3) 0.990(3) 0.890(3) 0.12(2) Uiso 1 1 d . . . . .
N3 N 0.1228(13) 0.9621(13) 0.8482(15) 0.058(10) Uiso 1 1 d . . . . .
V1 V 0.1954(7) 0.8206(7) 0.7605(7) 0.046(5) Uiso 0.506(14) 1 d . . P A -1
N1 N 0.130(2) 0.887(2) 0.955(2) 0.02 Uiso 0.506(14) 1 d . U P A -1
C1 C 0.1001 0.921(4) 0.988(4) 0.05(2) Uiso 0.506(14) 1 d . . P A -1
C2 C 0.0129 0.899(3) 0.903(3) 0.039(19) Uiso 0.506(14) 1 d . . P A -1
N2 N 0.0395 0.8697(19) 0.852(2) 0.02 Uiso 0.506(14) 1 d . U P A -1
C50 C 0.160(2) 0.856(2) 0.988(2) 0.04(2) Uiso 0.506(14) 1 d D . P A -1
C51 C 0.182(2) 0.8735(18) 1.040(2) 0.06(2) Uiso 0.506(14) 1 d D . P A -1
H51 H 0.1735 0.9063 1.0536 0.071 Uiso 0.506(14) 1 calc R U P A -1
C52 C 0.2161(19) 0.8446(19) 1.077(2) 0.07(3) Uiso 0.506(14) 1 d D . P A -1
C53 C 0.225(2) 0.7997(17) 1.053(2) 0.035(19) Uiso 0.506(14) 1 d D . P A -1
H53 H 0.2493 0.7806 1.0751 0.042 Uiso 0.506(14) 1 calc R U P A -1
C54 C 0.2073(19) 0.7768(16) 1.004(2) 0.02 Uiso 0.506(14) 1 d D U P A -1
C55 C 0.173(2) 0.808(2) 0.971(2) 0.05(3) Uiso 0.506(14) 1 d D . P A -1
H55 H 0.1577 0.7952 0.9357 0.059 Uiso 0.506(14) 1 calc R U P A -1
C56 C 0.237(3) 0.867(3) 1.134(3) 0.08(3) Uiso 0.506(14) 1 d D . P A -1
H56A H 0.2229 0.901 1.1392 0.113 Uiso 0.253(7) 1 calc R U P A -1
H56B H 0.2278 0.8466 1.1688 0.113 Uiso 0.253(7) 1 calc R U P A -1
H56C H 0.2733 0.8696 1.1306 0.113 Uiso 0.253(7) 1 calc R U P A -1
H56D H 0.2598 0.8438 1.1532 0.113 Uiso 0.253(7) 1 calc R U P A -1
H56E H 0.2548 0.8982 1.1236 0.113 Uiso 0.253(7) 1 calc R U P A -1
H56F H 0.2094 0.8752 1.1618 0.113 Uiso 0.253(7) 1 calc R U P A -1
C57 C 0.217(4) 0.725(2) 0.982(4) 0.13(5) Uiso 0.506(14) 1 d D . P A -1
H57A H 0.1982 0.7191 0.9441 0.188 Uiso 0.253(7) 1 calc R U P A -1
H57B H 0.2529 0.721 0.9734 0.188 Uiso 0.253(7) 1 calc R U P A -1
H57C H 0.2068 0.7009 1.0128 0.188 Uiso 0.253(7) 1 calc R U P A -1
H57D H 0.2404 0.7083 1.0094 0.188 Uiso 0.253(7) 1 calc R U P A -1
H57E H 0.1857 0.7063 0.9802 0.188 Uiso 0.253(7) 1 calc R U P A -1
H57F H 0.2318 0.7264 0.9408 0.188 Uiso 0.253(7) 1 calc R U P A -1
C40 C 0.011(2) 0.839(3) 0.819(2) 0.07(3) Uiso 0.506(14) 1 d D . P A -1
C41 C -0.034(2) 0.821(3) 0.838(2) 0.05(2) Uiso 0.506(14) 1 d D . P A -1
H41 H -0.045 0.8275 0.8781 0.059 Uiso 0.506(14) 1 calc R U P A -1
C42 C -0.067(2) 0.793(3) 0.798(3) 0.06(3) Uiso 0.506(14) 1 d D . P A -1
C43 C -0.044(3) 0.779(3) 0.747(3) 0.07(3) Uiso 0.506(14) 1 d D . P A -1
H43 H -0.0589 0.7511 0.7265 0.08 Uiso 0.506(14) 1 calc R U P A -1
C44 C -0.004(2) 0.798(2) 0.719(2) 0.035(18) Uiso 0.506(14) 1 d D . P A -1
C45 C 0.022(3) 0.832(3) 0.759(3) 0.10(4) Uiso 0.506(14) 1 d D . P A -1
H45 H 0.0494 0.8509 0.742 0.122 Uiso 0.506(14) 1 calc R U P A -1
C46 C -0.113(3) 0.769(4) 0.826(4) 0.11(4) Uiso 0.506(14) 1 d D . P A -1
H46A H -0.1213 0.787 0.8639 0.16 Uiso 0.253(7) 1 calc R U P A -1
H46B H -0.1407 0.7719 0.7975 0.16 Uiso 0.253(7) 1 calc R U P A -1
H46C H -0.1061 0.7342 0.8352 0.16 Uiso 0.253(7) 1 calc R U P A -1
H46D H -0.1241 0.7418 0.8005 0.16 Uiso 0.253(7) 1 calc R U P A -1
H46E H -0.1047 0.7568 0.8669 0.16 Uiso 0.253(7) 1 calc R U P A -1
H46F H -0.1393 0.7945 0.8292 0.16 Uiso 0.253(7) 1 calc R U P A -1
C47 C 0.015(3) 0.789(3) 0.656(3) 0.08(3) Uiso 0.506(14) 1 d D . P A -1
H47A H 0.0451 0.8093 0.6496 0.115 Uiso 0.253(7) 1 calc R U P A -1
H47B H 0.0226 0.754 0.6512 0.115 Uiso 0.253(7) 1 calc R U P A -1
H47C H -0.0108 0.7993 0.6266 0.115 Uiso 0.253(7) 1 calc R U P A -1
H47D H -0.0071 0.7657 0.6353 0.115 Uiso 0.253(7) 1 calc R U P A -1
H47E H 0.0153 0.8211 0.6338 0.115 Uiso 0.253(7) 1 calc R U P A -1
H47F H 0.0487 0.7758 0.6583 0.115 Uiso 0.253(7) 1 calc R U P A -1
C60 C 0.267(2) 0.852(3) 0.764(2) 0.05(2) Uiso 0.506(14) 1 d D . P A -1
C61 C 0.293(3) 0.863(4) 0.700(3) 0.10(4) Uiso 0.506(14) 1 d D . P A -1
C62 C 0.345(2) 0.881(3) 0.709(3) 0.06(3) Uiso 0.506(14) 1 d D . P A -1
H62 H 0.3664 0.8814 0.6742 0.077 Uiso 0.506(14) 1 calc R U P A -1
C63 C 0.364(2) 0.897(4) 0.762(3) 0.10(4) Uiso 0.506(14) 1 d D . P A -1
C64 C 0.334(3) 0.886(5) 0.814(3) 0.12(5) Uiso 0.506(14) 1 d D . P A -1
H64 H 0.3477 0.8931 0.8533 0.141 Uiso 0.506(14) 1 calc R U P A -1
C65 C 0.288(2) 0.867(3) 0.812(3) 0.07(3) Uiso 0.506(14) 1 d D . P A -1
C66 C 0.270(3) 0.858(4) 0.641(3) 0.09(3) Uiso 0.506(14) 1 d D . P A -1
H66A H 0.236 0.8458 0.645 0.142 Uiso 0.506(14) 1 calc R U P A -1
H66B H 0.2696 0.8909 0.6204 0.142 Uiso 0.506(14) 1 calc R U P A -1
H66C H 0.2897 0.8348 0.6159 0.142 Uiso 0.506(14) 1 calc R U P A -1
C67 C 0.419(3) 0.910(6) 0.758(5) 0.20(8) Uiso 0.506(14) 1 d D . P A -1
H67A H 0.4308 0.9217 0.7976 0.3 Uiso 0.253(7) 1 calc R U P A -1
H67B H 0.4377 0.8807 0.7452 0.3 Uiso 0.253(7) 1 calc R U P A -1
H67C H 0.4234 0.9369 0.7276 0.3 Uiso 0.253(7) 1 calc R U P A -1
H67D H 0.4305 0.9045 0.7161 0.3 Uiso 0.253(7) 1 calc R U P A -1
H67E H 0.4236 0.9455 0.7684 0.3 Uiso 0.253(7) 1 calc R U P A -1
H67F H 0.4379 0.8893 0.786 0.3 Uiso 0.253(7) 1 calc R U P A -1
C68 C 0.268(3) 0.855(4) 0.872(3) 0.10(4) Uiso 0.506(14) 1 d D . P A -1
H68A H 0.289 0.8697 0.9039 0.149 Uiso 0.506(14) 1 calc R U P A -1
H68B H 0.2339 0.8689 0.8757 0.149 Uiso 0.506(14) 1 calc R U P A -1
H68C H 0.2663 0.8188 0.8776 0.149 Uiso 0.506(14) 1 calc R U P A -1
C70 C 0.191(2) 0.745(2) 0.800(4) 0.07(3) Uiso 0.506(14) 1 d D . P A -1
C71 C 0.242(3) 0.717(3) 0.805(5) 0.10(5) Uiso 0.506(14) 1 d D . P A -1
C72 C 0.236(2) 0.668(3) 0.838(4) 0.07(3) Uiso 0.506(14) 1 d D . P A -1
H72 H 0.2655 0.649 0.8443 0.089 Uiso 0.506(14) 1 calc R U P A -1
C73 C 0.193(3) 0.649(3) 0.859(4) 0.09(3) Uiso 0.506(14) 1 d D . P A -1
C74 C 0.150(2) 0.680(2) 0.847(3) 0.05(2) Uiso 0.506(14) 1 d D . P A -1
H74 H 0.1188 0.6691 0.862 0.064 Uiso 0.506(14) 1 calc R U P A -1
C75 C 0.151(2) 0.724(2) 0.817(3) 0.027(19) Uiso 0.506(14) 1 d D . P A -1
C76 C 0.291(3) 0.738(4) 0.791(7) 0.12(5) Uiso 0.506(14) 1 d D . P A -1
H76A H 0.286 0.77 0.7697 0.181 Uiso 0.506(14) 1 calc R U P A -1
H76B H 0.3093 0.744 0.829 0.181 Uiso 0.506(14) 1 calc R U P A -1
H76C H 0.3095 0.7152 0.7651 0.181 Uiso 0.506(14) 1 calc R U P A -1
C77 C 0.199(4) 0.604(4) 0.898(6) 0.16(6) Uiso 0.506(14) 1 d D . P A -1
H77A H 0.1655 0.5926 0.9117 0.243 Uiso 0.253(7) 1 calc R U P A -1
H77B H 0.2149 0.5774 0.875 0.243 Uiso 0.253(7) 1 calc R U P A -1
H77C H 0.2189 0.6124 0.934 0.243 Uiso 0.253(7) 1 calc R U P A -1
H77D H 0.234 0.5956 0.9021 0.243 Uiso 0.253(7) 1 calc R U P A -1
H77E H 0.1847 0.6108 0.9388 0.243 Uiso 0.253(7) 1 calc R U P A -1
H77F H 0.1806 0.5759 0.8798 0.243 Uiso 0.253(7) 1 calc R U P A -1
C78 C 0.102(2) 0.747(3) 0.810(4) 0.07(3) Uiso 0.506(14) 1 d D . P A -1
H78A H 0.0765 0.7246 0.8267 0.106 Uiso 0.506(14) 1 calc R U P A -1
H78B H 0.1014 0.7787 0.8323 0.106 Uiso 0.506(14) 1 calc R U P A -1
H78C H 0.0957 0.7529 0.7669 0.106 Uiso 0.506(14) 1 calc R U P A -1
C80 C 0.158(2) 0.8196(17) 0.675(2) 0.02 Uiso 0.506(14) 1 d D U P A -1
C81 C 0.152(4) 0.769(2) 0.639(4) 0.09(3) Uiso 0.506(14) 1 d D . P A -1
C82 C 0.129(4) 0.776(2) 0.578(3) 0.09(3) Uiso 0.506(14) 1 d D . P A -1
H82 H 0.126 0.7477 0.5528 0.102 Uiso 0.506(14) 1 calc R U P A -1
C83 C 0.113(4) 0.820(3) 0.556(3) 0.09(3) Uiso 0.506(14) 1 d D . P A -1
C84 C 0.122(4) 0.862(2) 0.595(3) 0.08(3) Uiso 0.506(14) 1 d D . P A -1
H84 H 0.1135 0.8942 0.5796 0.097 Uiso 0.506(14) 1 calc R U P A -1
C85 C 0.142(2) 0.8596(18) 0.651(2) 0.02 Uiso 0.506(14) 1 d D U P A -1
C86 C 0.175(3) 0.722(2) 0.657(3) 0.06(3) Uiso 0.506(14) 1 d D . P A -1
H86A H 0.1876 0.7242 0.699 0.096 Uiso 0.506(14) 1 calc R U P A -1
H86B H 0.1509 0.6945 0.6544 0.096 Uiso 0.506(14) 1 calc R U P A -1
H86C H 0.2034 0.7147 0.6296 0.096 Uiso 0.506(14) 1 calc R U P A -1
C87 C 0.090(6) 0.816(4) 0.494(4) 0.19(7) Uiso 0.506(14) 1 d D . P A -1
H87A H 0.0787 0.8486 0.48 0.284 Uiso 0.253(7) 1 calc R U P A -1
H87B H 0.1139 0.8018 0.465 0.284 Uiso 0.253(7) 1 calc R U P A -1
H87C H 0.0606 0.7933 0.4965 0.284 Uiso 0.253(7) 1 calc R U P A -1
H87D H 0.0901 0.7805 0.481 0.284 Uiso 0.253(7) 1 calc R U P A -1
H87E H 0.0549 0.8273 0.4959 0.284 Uiso 0.253(7) 1 calc R U P A -1
H87F H 0.1082 0.8359 0.4645 0.284 Uiso 0.253(7) 1 calc R U P A -1
C88 C 0.149(3) 0.908(2) 0.681(3) 0.06(2) Uiso 0.506(14) 1 d D . P A -1
H88A H 0.134 0.9344 0.6553 0.084 Uiso 0.506(14) 1 calc R U P A -1
H88B H 0.1322 0.9077 0.7204 0.084 Uiso 0.506(14) 1 calc R U P A -1
H88C H 0.1844 0.9144 0.6859 0.084 Uiso 0.506(14) 1 calc R U P A -1
C90 C 0.1483(19) 0.993(2) 0.807(3) 0.02 Uiso 0.506(14) 1 d D U P A -1
C91 C 0.127(2) 1.032(3) 0.776(3) 0.07(3) Uiso 0.506(14) 1 d D . P A -1
H91 H 0.0924 1.0385 0.7819 0.083 Uiso 0.506(14) 1 calc R U P A -1
C92 C 0.154(2) 1.063(3) 0.734(3) 0.06(3) Uiso 0.506(14) 1 d D . P A -1
C93 C 0.2022(19) 1.052(2) 0.731(3) 0.05(3) Uiso 0.506(14) 1 d D . P A -1
H93 H 0.2221 1.0755 0.7089 0.059 Uiso 0.506(14) 1 calc R U P A -1
C94 C 0.2273(18) 1.013(2) 0.753(3) 0.05(2) Uiso 0.506(14) 1 d D . P A -1
C95 C 0.199(2) 0.989(3) 0.801(3) 0.07(3) Uiso 0.506(14) 1 d D . P A -1
H95 H 0.2168 0.9688 0.83 0.088 Uiso 0.506(14) 1 calc R U P A -1
C96 C 0.125(3) 1.102(4) 0.699(5) 0.11(4) Uiso 0.506(14) 1 d D . P A -1
H96A H 0.09 1.1014 0.7116 0.167 Uiso 0.253(7) 1 calc R U P A -1
H96B H 0.1391 1.1354 0.708 0.167 Uiso 0.253(7) 1 calc R U P A -1
H96C H 0.1276 1.0957 0.6553 0.167 Uiso 0.253(7) 1 calc R U P A -1
H96D H 0.1478 1.1203 0.6717 0.167 Uiso 0.253(7) 1 calc R U P A -1
H96E H 0.0987 1.0863 0.6753 0.167 Uiso 0.253(7) 1 calc R U P A -1
H96F H 0.1102 1.126 0.7279 0.167 Uiso 0.253(7) 1 calc R U P A -1
C97 C 0.283(2) 1.006(4) 0.752(4) 0.10(4) Uiso 0.506(14) 1 d D . P A -1
H97A H 0.2915 0.9741 0.7719 0.147 Uiso 0.253(7) 1 calc R U P A -1
H97B H 0.2948 1.0056 0.7101 0.147 Uiso 0.253(7) 1 calc R U P A -1
H97C H 0.299 1.0334 0.7744 0.147 Uiso 0.253(7) 1 calc R U P A -1
H97D H 0.2987 1.0346 0.7324 0.147 Uiso 0.253(7) 1 calc R U P A -1
H97E H 0.2954 1.0031 0.7942 0.147 Uiso 0.253(7) 1 calc R U P A -1
H97F H 0.2912 0.9754 0.7298 0.147 Uiso 0.253(7) 1 calc R U P A -1
V11 V 0.1823(6) 0.8039(7) 0.7608(6) 0.031(4) Uiso 0.494(14) 1 d . . P A -2
C11 C 0.074(4) 0.898(3) 0.988(4) 0.06(3) Uiso 0.494(14) 1 d . . P A -2
N11 N 0.113(2) 0.869(2) 0.955(2) 0.02 Uiso 0.494(14) 1 d . U P A -2
C12 C 0.007(4) 0.927(4) 0.879(4) 0.07(3) Uiso 0.494(14) 1 d . . P A -2
N12 N 0.033(2) 0.887(2) 0.845(3) 0.02 Uiso 0.494(14) 1 d . U P A -2
C140 C 0.006(2) 0.8515(19) 0.808(3) 0.02 Uiso 0.494(14) 1 d D U P A -2
C141 C -0.031(3) 0.8734(18) 0.775(3) 0.06(2) Uiso 0.494(14) 1 d D . P A -2
H141 H -0.0359 0.9085 0.7781 0.066 Uiso 0.494(14) 1 calc R U P A -2
C142 C -0.065(2) 0.8461(19) 0.735(3) 0.04(2) Uiso 0.494(14) 1 d D . P A -2
C143 C -0.054(2) 0.7975(17) 0.733(3) 0.03(2) Uiso 0.494(14) 1 d D . P A -2
H143 H -0.078 0.7774 0.7133 0.034 Uiso 0.494(14) 1 calc R U P A -2
C144 C -0.014(3) 0.7724(18) 0.755(3) 0.07(3) Uiso 0.494(14) 1 d D . P A -2
C145 C 0.010(2) 0.801(2) 0.802(3) 0.05(2) Uiso 0.494(14) 1 d D . P A -2
H145 H 0.0306 0.7831 0.8309 0.061 Uiso 0.494(14) 1 calc R U P A -2
C146 C -0.100(4) 0.875(3) 0.695(5) 0.12(5) Uiso 0.494(14) 1 d D . P A -2
H14A H -0.0997 0.9102 0.7076 0.184 Uiso 0.247(7) 1 calc R U P A -2
H14B H -0.0891 0.8724 0.6525 0.184 Uiso 0.247(7) 1 calc R U P A -2
H14C H -0.1336 0.8614 0.6994 0.184 Uiso 0.247(7) 1 calc R U P A -2
H14D H -0.1152 0.8525 0.6654 0.184 Uiso 0.247(7) 1 calc R U P A -2
H14E H -0.1258 0.8903 0.7205 0.184 Uiso 0.247(7) 1 calc R U P A -2
H14F H -0.0814 0.9013 0.6736 0.184 Uiso 0.247(7) 1 calc R U P A -2
C147 C -0.007(4) 0.717(2) 0.754(5) 0.12(4) Uiso 0.494(14) 1 d D . P A -2
H14G H 0.025 0.7084 0.7727 0.173 Uiso 0.247(7) 1 calc R U P A -2
H14H H -0.0342 0.7008 0.7771 0.173 Uiso 0.247(7) 1 calc R U P A -2
H14I H -0.0078 0.7047 0.7119 0.173 Uiso 0.247(7) 1 calc R U P A -2
H14J H -0.0363 0.7008 0.7351 0.173 Uiso 0.247(7) 1 calc R U P A -2
H14K H 0.0229 0.7084 0.7307 0.173 Uiso 0.247(7) 1 calc R U P A -2
H14L H -0.0036 0.7045 0.7959 0.173 Uiso 0.247(7) 1 calc R U P A -2
C150 C 0.144(2) 0.839(3) 0.985(2) 0.026(19) Uiso 0.494(14) 1 d D . P A -2
C151 C 0.128(2) 0.820(3) 1.040(3) 0.06(3) Uiso 0.494(14) 1 d D . P A -2
H151 H 0.0962 0.8307 1.0548 0.073 Uiso 0.494(14) 1 calc R U P A -2
C152 C 0.156(2) 0.785(3) 1.076(3) 0.09(3) Uiso 0.494(14) 1 d D . P A -2
C153 C 0.2023(17) 0.778(2) 1.055(2) 0.02 Uiso 0.494(14) 1 d D U P A -2
H153 H 0.2235 0.7597 1.0811 0.024 Uiso 0.494(14) 1 calc R U P A -2
C154 C 0.2238(16) 0.793(2) 1.003(2) 0.02 Uiso 0.494(14) 1 d D U P A -2
C155 C 0.191(2) 0.825(2) 0.968(2) 0.021(17) Uiso 0.494(14) 1 d D . P A -2
H155 H 0.2027 0.8361 0.9296 0.025 Uiso 0.494(14) 1 calc R U P A -2
C156 C 0.133(3) 0.765(4) 1.133(3) 0.08(3) Uiso 0.494(14) 1 d D . P A -2
H15A H 0.0986 0.7763 1.1366 0.126 Uiso 0.247(7) 1 calc R U P A -2
H15B H 0.134 0.7283 1.1325 0.126 Uiso 0.247(7) 1 calc R U P A -2
H15C H 0.1523 0.7769 1.1685 0.126 Uiso 0.247(7) 1 calc R U P A -2
H15D H 0.158 0.7447 1.1551 0.126 Uiso 0.247(7) 1 calc R U P A -2
H15E H 0.1226 0.7927 1.1593 0.126 Uiso 0.247(7) 1 calc R U P A -2
H15F H 0.1043 0.7441 1.1232 0.126 Uiso 0.247(7) 1 calc R U P A -2
C157 C 0.277(2) 0.787(4) 0.984(4) 0.12(5) Uiso 0.494(14) 1 d D . P A -2
H15G H 0.2821 0.8015 0.9436 0.184 Uiso 0.247(7) 1 calc R U P A -2
H15H H 0.2986 0.8051 1.0135 0.184 Uiso 0.247(7) 1 calc R U P A -2
H15I H 0.2864 0.7519 0.9838 0.184 Uiso 0.247(7) 1 calc R U P A -2
H15J H 0.296 0.7708 1.017 0.184 Uiso 0.247(7) 1 calc R U P A -2
H15K H 0.2795 0.7673 0.9471 0.184 Uiso 0.247(7) 1 calc R U P A -2
H15L H 0.2916 0.8204 0.9768 0.184 Uiso 0.247(7) 1 calc R U P A -2
C160 C 0.256(2) 0.808(2) 0.799(4) 0.06(3) Uiso 0.494(14) 1 d D . P A -2
C161 C 0.284(3) 0.756(3) 0.806(5) 0.09(5) Uiso 0.494(14) 1 d D . P A -2
C162 C 0.331(3) 0.763(2) 0.841(4) 0.08(3) Uiso 0.494(14) 1 d D . P A -2
H162 H 0.3491 0.7332 0.8517 0.092 Uiso 0.494(14) 1 calc R U P A -2
C163 C 0.352(3) 0.807(3) 0.858(5) 0.10(3) Uiso 0.494(14) 1 d D . P A -2
C164 C 0.321(3) 0.849(2) 0.846(4) 0.08(3) Uiso 0.494(14) 1 d D . P A -2
H164 H 0.332 0.8807 0.8595 0.091 Uiso 0.494(14) 1 calc R U P A -2
C165 C 0.277(2) 0.847(2) 0.816(3) 0.02 Uiso 0.494(14) 1 d D U P A -2
C166 C 0.262(4) 0.708(3) 0.794(7) 0.12(5) Uiso 0.494(14) 1 d D . P A -2
H16A H 0.2311 0.7118 0.7711 0.179 Uiso 0.494(14) 1 calc R U P A -2
H16B H 0.2856 0.6874 0.7704 0.179 Uiso 0.494(14) 1 calc R U P A -2
H16C H 0.2549 0.6906 0.8329 0.179 Uiso 0.494(14) 1 calc R U P A -2
C167 C 0.397(4) 0.801(4) 0.899(6) 0.16(6) Uiso 0.494(14) 1 d D . P A -2
H16D H 0.4095 0.8345 0.9091 0.24 Uiso 0.247(7) 1 calc R U P A -2
H16E H 0.3872 0.7836 0.9358 0.24 Uiso 0.247(7) 1 calc R U P A -2
H16F H 0.4227 0.7824 0.8772 0.24 Uiso 0.247(7) 1 calc R U P A -2
H16G H 0.4034 0.7658 0.9057 0.24 Uiso 0.247(7) 1 calc R U P A -2
H16H H 0.4258 0.8167 0.8789 0.24 Uiso 0.247(7) 1 calc R U P A -2
H16I H 0.3902 0.8179 0.9375 0.24 Uiso 0.247(7) 1 calc R U P A -2
C168 C 0.253(3) 0.896(2) 0.810(5) 0.08(3) Uiso 0.494(14) 1 d D . P A -2
H16J H 0.2751 0.9221 0.8265 0.117 Uiso 0.494(14) 1 calc R U P A -2
H16K H 0.246 0.9029 0.7673 0.117 Uiso 0.494(14) 1 calc R U P A -2
H16L H 0.2216 0.8962 0.8333 0.117 Uiso 0.494(14) 1 calc R U P A -2
C170 C 0.148(3) 0.734(2) 0.764(2) 0.05(2) Uiso 0.494(14) 1 d D . P A -2
C171 C 0.138(4) 0.707(3) 0.701(3) 0.10(4) Uiso 0.494(14) 1 d D . P A -2
C172 C 0.117(4) 0.656(3) 0.709(3) 0.08(3) Uiso 0.494(14) 1 d D . P A -2
H172 H 0.1128 0.6363 0.6739 0.098 Uiso 0.494(14) 1 calc R U P A -2
C173 C 0.104(4) 0.636(3) 0.763(3) 0.09(3) Uiso 0.494(14) 1 d D . P A -2
C174 C 0.118(4) 0.665(3) 0.815(3) 0.10(4) Uiso 0.494(14) 1 d D . P A -2
H174 H 0.1168 0.6489 0.8542 0.125 Uiso 0.494(14) 1 calc R U P A -2
C175 C 0.134(4) 0.712(2) 0.813(3) 0.07(4) Uiso 0.494(14) 1 d D . P A -2
C176 C 0.145(4) 0.729(3) 0.641(3) 0.08(3) Uiso 0.494(14) 1 d D . P A -2
H17A H 0.1588 0.7629 0.6457 0.124 Uiso 0.494(14) 1 calc R U P A -2
H17B H 0.1674 0.7086 0.6171 0.124 Uiso 0.494(14) 1 calc R U P A -2
H17C H 0.1123 0.7315 0.6207 0.124 Uiso 0.494(14) 1 calc R U P A -2
C177 C 0.086(6) 0.583(3) 0.758(5) 0.18(7) Uiso 0.494(14) 1 d D . P A -2
H17D H 0.0767 0.5704 0.7982 0.27 Uiso 0.247(7) 1 calc R U P A -2
H17E H 0.0565 0.582 0.731 0.27 Uiso 0.247(7) 1 calc R U P A -2
H17F H 0.1124 0.5623 0.7405 0.27 Uiso 0.247(7) 1 calc R U P A -2
H17G H 0.087 0.5727 0.715 0.27 Uiso 0.247(7) 1 calc R U P A -2
H17H H 0.1073 0.5611 0.7821 0.27 Uiso 0.247(7) 1 calc R U P A -2
H17I H 0.0514 0.5808 0.7726 0.27 Uiso 0.247(7) 1 calc R U P A -2
C178 C 0.146(4) 0.733(3) 0.873(3) 0.09(3) Uiso 0.494(14) 1 d D . P A -2
H17J H 0.132 0.711 0.905 0.135 Uiso 0.494(14) 1 calc R U P A -2
H17K H 0.1818 0.7358 0.8783 0.135 Uiso 0.494(14) 1 calc R U P A -2
H17L H 0.1302 0.7661 0.8767 0.135 Uiso 0.494(14) 1 calc R U P A -2
C180 C 0.1815(19) 0.8408(18) 0.673(2) 0.02 Uiso 0.494(14) 1 d D U P A -2
C181 C 0.232(2) 0.847(2) 0.637(3) 0.11(4) Uiso 0.494(14) 1 d D . P A -2
C182 C 0.225(2) 0.872(2) 0.577(3) 0.08(3) Uiso 0.494(14) 1 d D . P A -2
H182 H 0.2535 0.8767 0.5525 0.094 Uiso 0.494(14) 1 calc R U P A -2
C183 C 0.181(2) 0.888(3) 0.555(3) 0.06(3) Uiso 0.494(14) 1 d D . P A -2
C184 C 0.139(2) 0.879(3) 0.595(3) 0.09(4) Uiso 0.494(14) 1 d D . P A -2
H184 H 0.1071 0.8891 0.5807 0.107 Uiso 0.494(14) 1 calc R U P A -2
C185 C 0.141(2) 0.856(3) 0.649(3) 0.15(6) Uiso 0.494(14) 1 d D . P A -2
C186 C 0.281(2) 0.829(3) 0.658(3) 0.05(2) Uiso 0.494(14) 1 d D . P A -2
H18A H 0.277 0.8141 0.6985 0.078 Uiso 0.494(14) 1 calc R U P A -2
H18B H 0.2937 0.8043 0.6295 0.078 Uiso 0.494(14) 1 calc R U P A -2
H18C H 0.3039 0.8574 0.6606 0.078 Uiso 0.494(14) 1 calc R U P A -2
C187 C 0.185(4) 0.911(4) 0.493(3) 0.21(8) Uiso 0.494(14) 1 d D . P A -2
H18D H 0.1514 0.922 0.4798 0.313 Uiso 0.247(7) 1 calc R U P A -2
H18E H 0.2069 0.9401 0.4951 0.313 Uiso 0.247(7) 1 calc R U P A -2
H18F H 0.1979 0.8867 0.4643 0.313 Uiso 0.247(7) 1 calc R U P A -2
H18G H 0.2194 0.9105 0.4797 0.313 Uiso 0.247(7) 1 calc R U P A -2
H18H H 0.1638 0.8924 0.4643 0.313 Uiso 0.247(7) 1 calc R U P A -2
H18I H 0.1729 0.9458 0.4952 0.313 Uiso 0.247(7) 1 calc R U P A -2
C188 C 0.093(2) 0.852(3) 0.680(3) 0.08(3) Uiso 0.494(14) 1 d D . P A -2
H18J H 0.0668 0.8656 0.6549 0.116 Uiso 0.494(14) 1 calc R U P A -2
H18K H 0.0864 0.8162 0.6881 0.116 Uiso 0.494(14) 1 calc R U P A -2
H18L H 0.0947 0.8695 0.7192 0.116 Uiso 0.494(14) 1 calc R U P A -2
C190 C 0.161(3) 0.988(2) 0.819(2) 0.06(3) Uiso 0.494(14) 1 d D . P A -2
C191 C 0.177(3) 1.035(2) 0.837(2) 0.06(2) Uiso 0.494(14) 1 d D . P A -2
H191 H 0.1663 1.0468 0.8759 0.066 Uiso 0.494(14) 1 calc R U P A -2
C192 C 0.208(3) 1.067(2) 0.800(3) 0.08(3) Uiso 0.494(14) 1 d D . P A -2
C193 C 0.219(3) 1.047(3) 0.746(3) 0.06(3) Uiso 0.494(14) 1 d D . P A -2
H193 H 0.2427 1.065 0.7231 0.07 Uiso 0.494(14) 1 calc R U P A -2
C194 C 0.202(3) 1.006(2) 0.719(2) 0.031(18) Uiso 0.494(14) 1 d D . P A -2
C195 C 0.169(3) 0.977(3) 0.759(3) 0.09(3) Uiso 0.494(14) 1 d D . P A -2
H195 H 0.1524 0.949 0.742 0.104 Uiso 0.494(14) 1 calc R U P A -2
C196 C 0.232(4) 1.111(3) 0.829(4) 0.09(4) Uiso 0.494(14) 1 d D . P A -2
H19A H 0.2164 1.118 0.8689 0.134 Uiso 0.247(7) 1 calc R U P A -2
H19B H 0.2677 1.1046 0.8351 0.134 Uiso 0.247(7) 1 calc R U P A -2
H19C H 0.228 1.1407 0.8029 0.134 Uiso 0.247(7) 1 calc R U P A -2
H19D H 0.2583 1.1242 0.8024 0.134 Uiso 0.247(7) 1 calc R U P A -2
H19E H 0.2071 1.1376 0.8362 0.134 Uiso 0.247(7) 1 calc R U P A -2
H19F H 0.2467 1.1015 0.8683 0.134 Uiso 0.247(7) 1 calc R U P A -2
C197 C 0.210(4) 0.988(3) 0.655(3) 0.09(4) Uiso 0.494(14) 1 d D . P A -2
H19G H 0.1921 0.956 0.6494 0.139 Uiso 0.247(7) 1 calc R U P A -2
H19H H 0.1963 1.0126 0.6267 0.139 Uiso 0.247(7) 1 calc R U P A -2
H19I H 0.2453 0.9832 0.6479 0.139 Uiso 0.247(7) 1 calc R U P A -2
H19J H 0.2304 1.0119 0.6332 0.139 Uiso 0.247(7) 1 calc R U P A -2
H19K H 0.2262 0.9552 0.656 0.139 Uiso 0.247(7) 1 calc R U P A -2
H19L H 0.1772 0.9847 0.6348 0.139 Uiso 0.247(7) 1 calc R U P A -2

loop_
_atom_type_symbol
_atom_type_description
_atom_type_scat_dispersion_real
_atom_type_scat_dispersion_imag
_atom_type_scat_source
C C 0.003 0.002 'International Tables Vol C Tables 4.2.6.8 and 6.1.1.4'
H H 0 0 'International Tables Vol C Tables 4.2.6.8 and 6.1.1.4'
N N 0.006 0.003 'International Tables Vol C Tables 4.2.6.8 and 6.1.1.4'
P P 0.102 0.094 'International Tables Vol C Tables 4.2.6.8 and 6.1.1.4'
V V 0.301 0.529 'International Tables Vol C Tables 4.2.6.8 and 6.1.1.4'
Ni Ni 0.339 1.112 'International Tables Vol C Tables 4.2.6.8 and 6.1.1.4'
Mo Mo -1.683 0.686 'International Tables Vol C Tables 4.2.6.8 and 6.1.1.4'

loop_
_geom_angle_atom_site_label_1
_geom_angle_atom_site_label_2
_geom_angle_atom_site_label_3
_geom_angle
_geom_angle_site_symmetry_1
_geom_angle_site_symmetry_3
C3 P1 C12 94(4) . .
C3 P1 C2 112(3) . .
C3 P1 C11 118(4) . .
C12 P1 C11 107(4) . .
C3 P1 C1 95(3) . .
C2 P1 C1 103(3) . .
C3 P1 Ni1 114(2) . .
C12 P1 Ni1 110(3) . .
C2 P1 Ni1 116.1(12) . .
C11 P1 Ni1 112(3) . .
C1 P1 Ni1 113(2) . .
P1 Ni1 P1 108.7(5) 4_667 3_467
P1 Ni1 P1 109.9(3) 4_667 2_575
P1 Ni1 P1 109.9(3) 3_467 2_575
P1 Ni1 P1 109.9(3) 4_667 .
P1 Ni1 P1 109.9(3) 3_467 .
P1 Ni1 P1 108.7(5) 2_575 .
N4 Mo1 N2 109(2) . .
N4 Mo1 N3 110.9(16) . .
N2 Mo1 N3 114.4(17) . .
N4 Mo1 N12 116(2) . .
N3 Mo1 N12 100.5(18) . .
N4 Mo1 N11 113(2) . .
N3 Mo1 N11 113.8(19) . .
N12 Mo1 N11 101(2) . .
N4 Mo1 N1 114(2) . .
N2 Mo1 N1 110(2) . .
N3 Mo1 N1 98.0(19) . .
Mo1 N4 V1 172(2) . .
Mo1 N4 V11 171(2) . .
N3 C3 P1 120(4) . .
C190 N3 C3 119(5) . .
C90 N3 C3 113(4) . .
C190 N3 Mo1 133(4) . .
C90 N3 Mo1 140(3) . .
C3 N3 Mo1 106(3) . .
N4 V1 C60 113(2) . .
N4 V1 C80 104(2) . .
C60 V1 C80 118(2) . .
N4 V1 C70 98(2) . .
C60 V1 C70 114(3) . .
C80 V1 C70 108(3) . .
C50 N1 C1 118(5) . .
C50 N1 Mo1 133(4) . .
C1 N1 Mo1 109(4) . .
N1 C1 P1 118(5) . .
N2 C2 P1 121(2) . .
C40 N2 C2 116(3) . .
C40 N2 Mo1 141(4) . .
C2 N2 Mo1 102(3) . .
N1 C50 C51 119(4) . .
N1 C50 C55 125(4) . .
C51 C50 C55 116(3) . .
C50 C51 C52 123(3) . .
C50 C51 H51 118.3 . .
C52 C51 H51 118.3 . .
C53 C52 C51 113(3) . .
C53 C52 C56 128(3) . .
C51 C52 C56 119(3) . .
C54 C53 C52 131(4) . .
C54 C53 H53 114.4 . .
C52 C53 H53 114.4 . .
C53 C54 C55 111(3) . .
C53 C54 C57 129(3) . .
C55 C54 C57 120(3) . .
C50 C55 C54 125(3) . .
C50 C55 H55 117.5 . .
C54 C55 H55 117.5 . .
C52 C56 H56A 109.5 . .
C52 C56 H56B 109.5 . .
H56A C56 H56B 109.5 . .
C52 C56 H56C 109.5 . .
H56A C56 H56C 109.5 . .
H56B C56 H56C 109.5 . .
C52 C56 H56D 109.5 . .
H56A C56 H56D 141.1 . .
H56B C56 H56D 56.3 . .
H56C C56 H56D 56.3 . .
C52 C56 H56E 109.5 . .
H56A C56 H56E 56.3 . .
H56B C56 H56E 141.1 . .
H56C C56 H56E 56.3 . .
H56D C56 H56E 109.5 . .
C52 C56 H56F 109.5 . .
H56A C56 H56F 56.3 . .
H56B C56 H56F 56.3 . .
H56C C56 H56F 141.1 . .
H56D C56 H56F 109.5 . .
H56E C56 H56F 109.5 . .
C54 C57 H57A 109.5 . .
C54 C57 H57B 109.5 . .
H57A C57 H57B 109.5 . .
C54 C57 H57C 109.5 . .
H57A C57 H57C 109.5 . .
H57B C57 H57C 109.5 . .
C54 C57 H57D 109.5 . .
H57A C57 H57D 141.1 . .
H57B C57 H57D 56.3 . .
H57C C57 H57D 56.3 . .
C54 C57 H57E 109.5 . .
H57A C57 H57E 56.3 . .
H57B C57 H57E 141.1 . .
H57C C57 H57E 56.3 . .
H57D C57 H57E 109.5 . .
C54 C57 H57F 109.5 . .
H57A C57 H57F 56.3 . .
H57B C57 H57F 56.3 . .
H57C C57 H57F 141.1 . .
H57D C57 H57F 109.5 . .
H57E C57 H57F 109.5 . .
N2 C40 C41 125(5) . .
N2 C40 C45 118(4) . .
C41 C40 C45 115(4) . .
C40 C41 C42 124(3) . .
C40 C41 H41 118.2 . .
C42 C41 H41 118.2 . .
C43 C42 C41 112(3) . .
C43 C42 C46 127(4) . .
C41 C42 C46 118(3) . .
C44 C43 C42 130(4) . .
C44 C43 H43 115.2 . .
C42 C43 H43 115.2 . .
C43 C44 C45 112(3) . .
C43 C44 C47 129(3) . .
C45 C44 C47 119(3) . .
C40 C45 C44 124(3) . .
C40 C45 H45 118.2 . .
C44 C45 H45 118.2 . .
C42 C46 H46A 109.5 . .
C42 C46 H46B 109.5 . .
H46A C46 H46B 109.5 . .
C42 C46 H46C 109.5 . .
H46A C46 H46C 109.5 . .
H46B C46 H46C 109.5 . .
C42 C46 H46D 109.5 . .
H46A C46 H46D 141.1 . .
H46B C46 H46D 56.3 . .
H46C C46 H46D 56.3 . .
C42 C46 H46E 109.5 . .
H46A C46 H46E 56.3 . .
H46B C46 H46E 141.1 . .
H46C C46 H46E 56.3 . .
H46D C46 H46E 109.5 . .
C42 C46 H46F 109.5 . .
H46A C46 H46F 56.3 . .
H46B C46 H46F 56.3 . .
H46C C46 H46F 141.1 . .
H46D C46 H46F 109.5 . .
H46E C46 H46F 109.5 . .
C44 C47 H47A 109.5 . .
C44 C47 H47B 109.5 . .
H47A C47 H47B 109.5 . .
C44 C47 H47C 109.5 . .
H47A C47 H47C 109.5 . .
H47B C47 H47C 109.5 . .
C44 C47 H47D 109.5 . .
H47A C47 H47D 141.1 . .
H47B C47 H47D 56.3 . .
H47C C47 H47D 56.3 . .
C44 C47 H47E 109.5 . .
H47A C47 H47E 56.3 . .
H47B C47 H47E 141.1 . .
H47C C47 H47E 56.3 . .
H47D C47 H47E 109.5 . .
C44 C47 H47F 109.5 . .
H47A C47 H47F 56.3 . .
H47B C47 H47F 56.3 . .
H47C C47 H47F 141.1 . .
H47D C47 H47F 109.5 . .
H47E C47 H47F 109.5 . .
C65 C60 C61 118(4) . .
C65 C60 V1 124(4) . .
C61 C60 V1 117(3) . .
C66 C61 C62 122(5) . .
C66 C61 C60 126(5) . .
C62 C61 C60 112(4) . .
C63 C62 C61 125(5) . .
C63 C62 H62 117.7 . .
C61 C62 H62 117.7 . .
C62 C63 C64 114(4) . .
C62 C63 C67 113(5) . .
C64 C63 C67 130(6) . .
C65 C64 C63 125(4) . .
C65 C64 H64 117.5 . .
C63 C64 H64 117.5 . .
C60 C65 C64 124(4) . .
C60 C65 C68 121(4) . .
C64 C65 C68 113(4) . .
C61 C66 H66A 109.5 . .
C61 C66 H66B 109.5 . .
H66A C66 H66B 109.5 . .
C61 C66 H66C 109.5 . .
H66A C66 H66C 109.5 . .
H66B C66 H66C 109.5 . .
C63 C67 H67A 109.5 . .
C63 C67 H67B 109.5 . .
H67A C67 H67B 109.5 . .
C63 C67 H67C 109.5 . .
H67A C67 H67C 109.5 . .
H67B C67 H67C 109.5 . .
C63 C67 H67D 109.5 . .
H67A C67 H67D 141.1 . .
H67B C67 H67D 56.3 . .
H67C C67 H67D 56.3 . .
C63 C67 H67E 109.5 . .
H67A C67 H67E 56.3 . .
H67B C67 H67E 141.1 . .
H67C C67 H67E 56.3 . .
H67D C67 H67E 109.5 . .
C63 C67 H67F 109.5 . .
H67A C67 H67F 56.3 . .
H67B C67 H67F 56.3 . .
H67C C67 H67F 141.1 . .
H67D C67 H67F 109.5 . .
H67E C67 H67F 109.5 . .
C65 C68 H68A 109.5 . .
C65 C68 H68B 109.5 . .
H68A C68 H68B 109.5 . .
C65 C68 H68C 109.5 . .
H68A C68 H68C 109.5 . .
H68B C68 H68C 109.5 . .
C75 C70 C71 119(4) . .
C75 C70 V1 126(4) . .
C71 C70 V1 116(3) . .
C76 C71 C72 123(5) . .
C76 C71 C70 124(5) . .
C72 C71 C70 112(4) . .
C73 C72 C71 126(5) . .
C73 C72 H72 117.1 . .
C71 C72 H72 117.1 . .
C72 C73 C74 114(4) . .
C72 C73 C77 114(5) . .
C74 C73 C77 131(5) . .
C75 C74 C73 125(4) . .
C75 C74 H74 117.5 . .
C73 C74 H74 117.5 . .
C70 C75 C74 125(4) . .
C70 C75 C78 122(4) . .
C74 C75 C78 114(4) . .
C71 C76 H76A 109.5 . .
C71 C76 H76B 109.5 . .
H76A C76 H76B 109.5 . .
C71 C76 H76C 109.5 . .
H76A C76 H76C 109.5 . .
H76B C76 H76C 109.5 . .
C73 C77 H77A 109.5 . .
C73 C77 H77B 109.5 . .
H77A C77 H77B 109.5 . .
C73 C77 H77C 109.5 . .
H77A C77 H77C 109.5 . .
H77B C77 H77C 109.5 . .
C73 C77 H77D 109.5 . .
H77A C77 H77D 141.1 . .
H77B C77 H77D 56.3 . .
H77C C77 H77D 56.3 . .
C73 C77 H77E 109.5 . .
H77A C77 H77E 56.3 . .
H77B C77 H77E 141.1 . .
H77C C77 H77E 56.3 . .
H77D C77 H77E 109.5 . .
C73 C77 H77F 109.5 . .
H77A C77 H77F 56.3 . .
H77B C77 H77F 56.3 . .
H77C C77 H77F 141.1 . .
H77D C77 H77F 109.5 . .
H77E C77 H77F 109.5 . .
C75 C78 H78A 109.5 . .
C75 C78 H78B 109.5 . .
H78A C78 H78B 109.5 . .
C75 C78 H78C 109.5 . .
H78A C78 H78C 109.5 . .
H78B C78 H78C 109.5 . .
C85 C80 C81 119(4) . .
C85 C80 V1 121(3) . .
C81 C80 V1 119(3) . .
C86 C81 C82 122(5) . .
C86 C81 C80 125(5) . .
C82 C81 C80 111(4) . .
C83 C82 C81 125(5) . .
C83 C82 H82 117.3 . .
C81 C82 H82 117.3 . .
C82 C83 C84 115(4) . .
C82 C83 C87 113(5) . .
C84 C83 C87 132(5) . .
C85 C84 C83 125(4) . .
C85 C84 H84 117.5 . .
C83 C84 H84 117.5 . .
C80 C85 C84 124(4) . .
C80 C85 C88 121(4) . .
C84 C85 C88 115(4) . .
C81 C86 H86A 109.5 . .
C81 C86 H86B 109.5 . .
H86A C86 H86B 109.5 . .
C81 C86 H86C 109.5 . .
H86A C86 H86C 109.5 . .
H86B C86 H86C 109.5 . .
C83 C87 H87A 109.5 . .
C83 C87 H87B 109.5 . .
H87A C87 H87B 109.5 . .
C83 C87 H87C 109.5 . .
H87A C87 H87C 109.5 . .
H87B C87 H87C 109.5 . .
C83 C87 H87D 109.5 . .
H87A C87 H87D 141.1 . .
H87B C87 H87D 56.3 . .
H87C C87 H87D 56.3 . .
C83 C87 H87E 109.5 . .
H87A C87 H87E 56.3 . .
H87B C87 H87E 141.1 . .
H87C C87 H87E 56.3 . .
H87D C87 H87E 109.5 . .
C83 C87 H87F 109.5 . .
H87A C87 H87F 56.3 . .
H87B C87 H87F 56.3 . .
H87C C87 H87F 141.1 . .
H87D C87 H87F 109.5 . .
H87E C87 H87F 109.5 . .
C85 C88 H88A 109.5 . .
C85 C88 H88B 109.5 . .
H88A C88 H88B 109.5 . .
C85 C88 H88C 109.5 . .
H88A C88 H88C 109.5 . .
H88B C88 H88C 109.5 . .
C91 C90 C95 116(3) . .
C91 C90 N3 125(4) . .
C95 C90 N3 119(4) . .
C90 C91 C92 124(3) . .
C90 C91 H91 118.1 . .
C92 C91 H91 118.1 . .
C93 C92 C91 113(3) . .
C93 C92 C96 129(3) . .
C91 C92 C96 118(3) . .
C92 C93 C94 130(4) . .
C92 C93 H93 114.9 . .
C94 C93 H93 114.9 . .
C93 C94 C95 111(3) . .
C93 C94 C97 126(4) . .
C95 C94 C97 118(3) . .
C90 C95 C94 123(3) . .
C90 C95 H95 118.5 . .
C94 C95 H95 118.5 . .
C92 C96 H96A 109.5 . .
C92 C96 H96B 109.5 . .
H96A C96 H96B 109.5 . .
C92 C96 H96C 109.5 . .
H96A C96 H96C 109.5 . .
H96B C96 H96C 109.5 . .
C92 C96 H96D 109.5 . .
H96A C96 H96D 141.1 . .
H96B C96 H96D 56.3 . .
H96C C96 H96D 56.3 . .
C92 C96 H96E 109.5 . .
H96A C96 H96E 56.3 . .
H96B C96 H96E 141.1 . .
H96C C96 H96E 56.3 . .
H96D C96 H96E 109.5 . .
C92 C96 H96F 109.5 . .
H96A C96 H96F 56.3 . .
H96B C96 H96F 56.3 . .
H96C C96 H96F 141.1 . .
H96D C96 H96F 109.5 . .
H96E C96 H96F 109.5 . .
C94 C97 H97A 109.5 . .
C94 C97 H97B 109.5 . .
H97A C97 H97B 109.5 . .
C94 C97 H97C 109.5 . .
H97A C97 H97C 109.5 . .
H97B C97 H97C 109.5 . .
C94 C97 H97D 109.5 . .
H97A C97 H97D 141.1 . .
H97B C97 H97D 56.3 . .
H97C C97 H97D 56.3 . .
C94 C97 H97E 109.5 . .
H97A C97 H97E 56.3 . .
H97B C97 H97E 141.1 . .
H97C C97 H97E 56.3 . .
H97D C97 H97E 109.5 . .
C94 C97 H97F 109.5 . .
H97A C97 H97F 56.3 . .
H97B C97 H97F 56.3 . .
H97C C97 H97F 141.1 . .
H97D C97 H97F 109.5 . .
H97E C97 H97F 109.5 . .
N4 V11 C170 111(2) . .
N4 V11 C160 99(2) . .
C170 V11 C160 115(3) . .
N4 V11 C180 103.2(17) . .
C170 V11 C180 116(2) . .
C160 V11 C180 110(3) . .
N11 C11 P1 116(6) . .
C150 N11 C11 121(5) . .
C150 N11 Mo1 132(4) . .
C11 N11 Mo1 107(5) . .
N12 C12 P1 113(6) . .
C140 N12 C12 123(6) . .
C140 N12 Mo1 128(4) . .
C12 N12 Mo1 109(5) . .
C141 C140 C145 116(3) . .
C141 C140 N12 112(4) . .
C145 C140 N12 131(4) . .
C140 C141 C142 124(3) . .
C140 C141 H141 118.2 . .
C142 C141 H141 118.2 . .
C143 C142 C141 112(3) . .
C143 C142 C146 129(4) . .
C141 C142 C146 118(3) . .
C142 C143 C144 131(4) . .
C142 C143 H143 114.6 . .
C144 C143 H143 114.6 . .
C143 C144 C145 111(3) . .
C143 C144 C147 127(4) . .
C145 C144 C147 118(3) . .
C140 C145 C144 123(3) . .
C140 C145 H145 118.7 . .
C144 C145 H145 118.7 . .
C142 C146 H14A 109.5 . .
C142 C146 H14B 109.5 . .
H14A C146 H14B 109.5 . .
C142 C146 H14C 109.5 . .
H14A C146 H14C 109.5 . .
H14B C146 H14C 109.5 . .
C142 C146 H14D 109.5 . .
H14A C146 H14D 141.1 . .
H14B C146 H14D 56.3 . .
H14C C146 H14D 56.3 . .
C142 C146 H14E 109.5 . .
H14A C146 H14E 56.3 . .
H14B C146 H14E 141.1 . .
H14C C146 H14E 56.3 . .
H14D C146 H14E 109.5 . .
C142 C146 H14F 109.5 . .
H14A C146 H14F 56.3 . .
H14B C146 H14F 56.3 . .
H14C C146 H14F 141.1 . .
H14D C146 H14F 109.5 . .
H14E C146 H14F 109.5 . .
C144 C147 H14G 109.5 . .
C144 C147 H14H 109.5 . .
H14G C147 H14H 109.5 . .
C144 C147 H14I 109.5 . .
H14G C147 H14I 109.5 . .
H14H C147 H14I 109.5 . .
C144 C147 H14J 109.5 . .
H14G C147 H14J 141.1 . .
H14H C147 H14J 56.3 . .
H14I C147 H14J 56.3 . .
C144 C147 H14K 109.5 . .
H14G C147 H14K 56.3 . .
H14H C147 H14K 141.1 . .
H14I C147 H14K 56.3 . .
H14J C147 H14K 109.5 . .
C144 C147 H14L 109.5 . .
H14G C147 H14L 56.3 . .
H14H C147 H14L 56.3 . .
H14I C147 H14L 141.1 . .
H14J C147 H14L 109.5 . .
H14K C147 H14L 109.5 . .
N11 C150 C155 127(4) . .
N11 C150 C151 117(4) . .
C155 C150 C151 115(3) . .
C150 C151 C152 124(3) . .
C150 C151 H151 118.2 . .
C152 C151 H151 118.2 . .
C153 C152 C151 113(3) . .
C153 C152 C156 128(3) . .
C151 C152 C156 119(3) . .
C154 C153 C152 131(4) . .
C154 C153 H153 114.4 . .
C152 C153 H153 114.4 . .
C153 C154 C155 111(3) . .
C153 C154 C157 128(3) . .
C155 C154 C157 120(3) . .
C150 C155 C154 125(3) . .
C150 C155 H155 117.3 . .
C154 C155 H155 117.3 . .
C152 C156 H15A 109.5 . .
C152 C156 H15B 109.5 . .
H15A C156 H15B 109.5 . .
C152 C156 H15C 109.5 . .
H15A C156 H15C 109.5 . .
H15B C156 H15C 109.5 . .
C152 C156 H15D 109.5 . .
H15A C156 H15D 141.1 . .
H15B C156 H15D 56.3 . .
H15C C156 H15D 56.3 . .
C152 C156 H15E 109.5 . .
H15A C156 H15E 56.3 . .
H15B C156 H15E 141.1 . .
H15C C156 H15E 56.3 . .
H15D C156 H15E 109.5 . .
C152 C156 H15F 109.5 . .
H15A C156 H15F 56.3 . .
H15B C156 H15F 56.3 . .
H15C C156 H15F 141.1 . .
H15D C156 H15F 109.5 . .
H15E C156 H15F 109.5 . .
C154 C157 H15G 109.5 . .
C154 C157 H15H 109.5 . .
H15G C157 H15H 109.5 . .
C154 C157 H15I 109.5 . .
H15G C157 H15I 109.5 . .
H15H C157 H15I 109.5 . .
C154 C157 H15J 109.5 . .
H15G C157 H15J 141.1 . .
H15H C157 H15J 56.3 . .
H15I C157 H15J 56.3 . .
C154 C157 H15K 109.5 . .
H15G C157 H15K 56.3 . .
H15H C157 H15K 141.1 . .
H15I C157 H15K 56.3 . .
H15J C157 H15K 109.5 . .
C154 C157 H15L 109.5 . .
H15G C157 H15L 56.3 . .
H15H C157 H15L 56.3 . .
H15I C157 H15L 141.1 . .
H15J C157 H15L 109.5 . .
H15K C157 H15L 109.5 . .
C165 C160 C161 119(4) . .
C165 C160 V11 125(4) . .
C161 C160 V11 116(4) . .
C166 C161 C162 123(5) . .
C166 C161 C160 125(5) . .
C162 C161 C160 111(4) . .
C163 C162 C161 126(5) . .
C163 C162 H162 117.2 . .
C161 C162 H162 117.2 . .
C162 C163 C164 114(4) . .
C162 C163 C167 114(5) . .
C164 C163 C167 130(5) . .
C165 C164 C163 125(4) . .
C165 C164 H164 117.6 . .
C163 C164 H164 117.6 . .
C160 C165 C164 125(4) . .
C160 C165 C168 121(4) . .
C164 C165 C168 113(4) . .
C161 C166 H16A 109.5 . .
C161 C166 H16B 109.5 . .
H16A C166 H16B 109.5 . .
C161 C166 H16C 109.5 . .
H16A C166 H16C 109.5 . .
H16B C166 H16C 109.5 . .
C163 C167 H16D 109.5 . .
C163 C167 H16E 109.5 . .
H16D C167 H16E 109.5 . .
C163 C167 H16F 109.5 . .
H16D C167 H16F 109.5 . .
H16E C167 H16F 109.5 . .
C163 C167 H16G 109.5 . .
H16D C167 H16G 141.1 . .
H16E C167 H16G 56.3 . .
H16F C167 H16G 56.3 . .
C163 C167 H16H 109.5 . .
H16D C167 H16H 56.3 . .
H16E C167 H16H 141.1 . .
H16F C167 H16H 56.3 . .
H16G C167 H16H 109.5 . .
C163 C167 H16I 109.5 . .
H16D C167 H16I 56.3 . .
H16E C167 H16I 56.3 . .
H16F C167 H16I 141.1 . .
H16G C167 H16I 109.5 . .
H16H C167 H16I 109.5 . .
C165 C168 H16J 109.5 . .
C165 C168 H16K 109.5 . .
H16J C168 H16K 109.5 . .
C165 C168 H16L 109.5 . .
H16J C168 H16L 109.5 . .
H16K C168 H16L 109.5 . .
C175 C170 C171 119(4) . .
C175 C170 V11 125(4) . .
C171 C170 V11 116(3) . .
C176 C171 C172 122(5) . .
C176 C171 C170 126(5) . .
C172 C171 C170 112(4) . .
C173 C172 C171 125(5) . .
C173 C172 H172 117.6 . .
C171 C172 H172 117.6 . .
C172 C173 C174 115(4) . .
C172 C173 C177 113(5) . .
C174 C173 C177 131(5) . .
C175 C174 C173 124(4) . .
C175 C174 H174 117.8 . .
C173 C174 H174 117.8 . .
C170 C175 C174 124(4) . .
C170 C175 C178 121(4) . .
C174 C175 C178 113(4) . .
C171 C176 H17A 109.5 . .
C171 C176 H17B 109.5 . .
H17A C176 H17B 109.5 . .
C171 C176 H17C 109.5 . .
H17A C176 H17C 109.5 . .
H17B C176 H17C 109.5 . .
C173 C177 H17D 109.5 . .
C173 C177 H17E 109.5 . .
H17D C177 H17E 109.5 . .
C173 C177 H17F 109.5 . .
H17D C177 H17F 109.5 . .
H17E C177 H17F 109.5 . .
C173 C177 H17G 109.5 . .
H17D C177 H17G 141.1 . .
H17E C177 H17G 56.3 . .
H17F C177 H17G 56.3 . .
C173 C177 H17H 109.5 . .
H17D C177 H17H 56.3 . .
H17E C177 H17H 141.1 . .
H17F C177 H17H 56.3 . .
H17G C177 H17H 109.5 . .
C173 C177 H17I 109.5 . .
H17D C177 H17I 56.3 . .
H17E C177 H17I 56.3 . .
H17F C177 H17I 141.1 . .
H17G C177 H17I 109.5 . .
H17H C177 H17I 109.5 . .
C175 C178 H17J 109.5 . .
C175 C178 H17K 109.5 . .
H17J C178 H17K 109.5 . .
C175 C178 H17L 109.5 . .
H17J C178 H17L 109.5 . .
H17K C178 H17L 109.5 . .
C185 C180 C181 119(4) . .
C185 C180 V11 122(3) . .
C181 C180 V11 119(3) . .
C186 C181 C182 123(5) . .
C186 C181 C180 125(5) . .
C182 C181 C180 112(4) . .
C183 C182 C181 125(5) . .
C183 C182 H182 117.5 . .
C181 C182 H182 117.5 . .
C182 C183 C184 115(4) . .
C182 C183 C187 113(5) . .
C184 C183 C187 132(5) . .
C185 C184 C183 125(4) . .
C185 C184 H184 117.4 . .
C183 C184 H184 117.4 . .
C180 C185 C184 124(4) . .
C180 C185 C188 121(4) . .
C184 C185 C188 115(4) . .
C181 C186 H18A 109.5 . .
C181 C186 H18B 109.5 . .
H18A C186 H18B 109.5 . .
C181 C186 H18C 109.5 . .
H18A C186 H18C 109.5 . .
H18B C186 H18C 109.5 . .
C183 C187 H18D 109.5 . .
C183 C187 H18E 109.5 . .
H18D C187 H18E 109.5 . .
C183 C187 H18F 109.5 . .
H18D C187 H18F 109.5 . .
H18E C187 H18F 109.5 . .
C183 C187 H18G 109.5 . .
H18D C187 H18G 141.1 . .
H18E C187 H18G 56.3 . .
H18F C187 H18G 56.3 . .
C183 C187 H18H 109.5 . .
H18D C187 H18H 56.3 . .
H18E C187 H18H 141.1 . .
H18F C187 H18H 56.3 . .
H18G C187 H18H 109.5 . .
C183 C187 H18I 109.5 . .
H18D C187 H18I 56.3 . .
H18E C187 H18I 56.3 . .
H18F C187 H18I 141.1 . .
H18G C187 H18I 109.5 . .
H18H C187 H18I 109.5 . .
C185 C188 H18J 109.5 . .
C185 C188 H18K 109.5 . .
H18J C188 H18K 109.5 . .
C185 C188 H18L 109.5 . .
H18J C188 H18L 109.5 . .
H18K C188 H18L 109.5 . .
C191 C190 C195 116(4) . .
C191 C190 N3 123(5) . .
C195 C190 N3 116(4) . .
C190 C191 C192 123(3) . .
C190 C191 H191 118.3 . .
C192 C191 H191 118.3 . .
C193 C192 C191 113(3) . .
C193 C192 C196 127(4) . .
C191 C192 C196 119(3) . .
C194 C193 C192 130(4) . .
C194 C193 H193 114.8 . .
C192 C193 H193 114.8 . .
C193 C194 C195 112(3) . .
C193 C194 C197 129(3) . .
C195 C194 C197 118(3) . .
C190 C195 C194 124(3) . .
C190 C195 H195 118.2 . .
C194 C195 H195 118.2 . .
C192 C196 H19A 109.5 . .
C192 C196 H19B 109.5 . .
H19A C196 H19B 109.5 . .
C192 C196 H19C 109.5 . .
H19A C196 H19C 109.5 . .
H19B C196 H19C 109.5 . .
C192 C196 H19D 109.5 . .
H19A C196 H19D 141.1 . .
H19B C196 H19D 56.3 . .
H19C C196 H19D 56.3 . .
C192 C196 H19E 109.5 . .
H19A C196 H19E 56.3 . .
H19B C196 H19E 141.1 . .
H19C C196 H19E 56.3 . .
H19D C196 H19E 109.5 . .
C192 C196 H19F 109.5 . .
H19A C196 H19F 56.3 . .
H19B C196 H19F 56.3 . .
H19C C196 H19F 141.1 . .
H19D C196 H19F 109.5 . .
H19E C196 H19F 109.5 . .
C194 C197 H19G 109.5 . .
C194 C197 H19H 109.5 . .
H19G C197 H19H 109.5 . .
C194 C197 H19I 109.5 . .
H19G C197 H19I 109.5 . .
H19H C197 H19I 109.5 . .
C194 C197 H19J 109.5 . .
H19G C197 H19J 141.1 . .
H19H C197 H19J 56.3 . .
H19I C197 H19J 56.3 . .
C194 C197 H19K 109.5 . .
H19G C197 H19K 56.3 . .
H19H C197 H19K 141.1 . .
H19I C197 H19K 56.3 . .
H19J C197 H19K 109.5 . .
C194 C197 H19L 109.5 . .
H19G C197 H19L 56.3 . .
H19H C197 H19L 56.3 . .
H19I C197 H19L 141.1 . .
H19J C197 H19L 109.5 . .
H19K C197 H19L 109.5 . .

loop_
_geom_bond_atom_site_label_1
_geom_bond_atom_site_label_2
_geom_bond_distance
_geom_bond_site_symmetry_2
P1 C3 1.89(7) .
P1 C12 1.89(10) .
P1 C2 1.93(7) .
P1 C11 1.93(9) .
P1 C1 1.95(6) .
P1 Ni1 2.141(10) .
Ni1 P1 2.141(10) 4_667
Ni1 P1 2.141(10) 3_467
Ni1 P1 2.141(10) 2_575
Mo1 N4 1.67(4) .
Mo1 N2 1.979(17) .
Mo1 N3 1.99(4) .
Mo1 N12 2.11(5) .
Mo1 N11 2.12(5) .
Mo1 N1 2.12(5) .
N4 V1 2.03(4) .
N4 V11 2.08(4) .
C3 N3 1.50(7) .
N3 C190 1.40(6) .
N3 C90 1.40(5) .
V1 C60 2.09(6) .
V1 C80 2.13(5) .
V1 C70 2.19(6) .
N1 C50 1.36(7) .
N1 C1 1.40(9) .
C2 N2 1.55(8) .
N2 C40 1.32(6) .
C50 C51 1.37(3) .
C50 C55 1.37(3) .
C51 C52 1.44(4) .
C51 H51 0.95 .
C52 C53 1.33(3) .
C52 C56 1.50(4) .
C53 C54 1.33(3) .
C53 H53 0.95 .
C54 C55 1.44(3) .
C54 C57 1.50(4) .
C55 H55 0.95 .
C56 H56A 0.98 .
C56 H56B 0.98 .
C56 H56C 0.98 .
C56 H56D 0.98 .
C56 H56E 0.98 .
C56 H56F 0.98 .
C57 H57A 0.98 .
C57 H57B 0.98 .
C57 H57C 0.98 .
C57 H57D 0.98 .
C57 H57E 0.98 .
C57 H57F 0.98 .
C40 C41 1.37(3) .
C40 C45 1.38(3) .
C41 C42 1.44(4) .
C41 H41 0.95 .
C42 C43 1.34(3) .
C42 C46 1.50(4) .
C43 C44 1.34(3) .
C43 H43 0.95 .
C44 C45 1.44(4) .
C44 C47 1.50(4) .
C45 H45 0.95 .
C46 H46A 0.98 .
C46 H46B 0.98 .
C46 H46C 0.98 .
C46 H46D 0.98 .
C46 H46E 0.98 .
C46 H46F 0.98 .
C47 H47A 0.98 .
C47 H47B 0.98 .
C47 H47C 0.98 .
C47 H47D 0.98 .
C47 H47E 0.98 .
C47 H47F 0.98 .
C60 C65 1.27(4) .
C60 C61 1.58(6) .
C61 C66 1.45(6) .
C61 C62 1.48(6) .
C62 C63 1.35(5) .
C62 H62 0.95 .
C63 C64 1.43(5) .
C63 C67 1.51(3) .
C64 C65 1.33(5) .
C64 H64 0.95 .
C65 C68 1.46(5) .
C66 H66A 0.98 .
C66 H66B 0.98 .
C66 H66C 0.98 .
C67 H67A 0.98 .
C67 H67B 0.98 .
C67 H67C 0.98 .
C67 H67D 0.98 .
C67 H67E 0.98 .
C67 H67F 0.98 .
C68 H68A 0.98 .
C68 H68B 0.98 .
C68 H68C 0.98 .
C70 C75 1.27(4) .
C70 C71 1.58(6) .
C71 C76 1.46(6) .
C71 C72 1.49(6) .
C72 C73 1.35(5) .
C72 H72 0.95 .
C73 C74 1.43(5) .
C73 C77 1.501(7) .
C74 C75 1.33(5) .
C74 H74 0.95 .
C75 C78 1.46(5) .
C76 H76A 0.98 .
C76 H76B 0.98 .
C76 H76C 0.98 .
C77 H77A 0.98 .
C77 H77B 0.98 .
C77 H77C 0.98 .
C77 H77D 0.98 .
C77 H77E 0.98 .
C77 H77F 0.98 .
C78 H78A 0.98 .
C78 H78B 0.98 .
C78 H78C 0.98 .
C80 C85 1.27(4) .
C80 C81 1.58(6) .
C81 C86 1.46(6) .
C81 C82 1.48(6) .
C82 C83 1.35(5) .
C82 H82 0.95 .
C83 C84 1.43(5) .
C83 C87 1.51(2) .
C84 C85 1.33(5) .
C84 H84 0.95 .
C85 C88 1.47(5) .
C86 H86A 0.98 .
C86 H86B 0.98 .
C86 H86C 0.98 .
C87 H87A 0.98 .
C87 H87B 0.98 .
C87 H87C 0.98 .
C87 H87D 0.98 .
C87 H87E 0.98 .
C87 H87F 0.98 .
C88 H88A 0.98 .
C88 H88B 0.98 .
C88 H88C 0.98 .
C90 C91 1.37(3) .
C90 C95 1.38(3) .
C91 C92 1.44(4) .
C91 H91 0.95 .
C92 C93 1.33(3) .
C92 C96 1.50(4) .
C93 C94 1.34(3) .
C93 H93 0.95 .
C94 C95 1.45(4) .
C94 C97 1.50(4) .
C95 H95 0.95 .
C96 H96A 0.98 .
C96 H96B 0.98 .
C96 H96C 0.98 .
C96 H96D 0.98 .
C96 H96E 0.98 .
C96 H96F 0.98 .
C97 H97A 0.98 .
C97 H97B 0.98 .
C97 H97C 0.98 .
C97 H97D 0.98 .
C97 H97E 0.98 .
C97 H97F 0.98 .
V11 C170 2.10(6) .
V11 C160 2.13(6) .
V11 C180 2.17(5) .
C11 N11 1.50(11) .
N11 C150 1.33(7) .
C12 N12 1.48(11) .
N12 C140 1.44(7) .
C140 C141 1.37(3) .
C140 C145 1.37(3) .
C141 C142 1.44(3) .
C141 H141 0.95 .
C142 C143 1.33(3) .
C142 C146 1.50(4) .
C143 C144 1.34(3) .
C143 H143 0.95 .
C144 C145 1.45(4) .
C144 C147 1.50(4) .
C145 H145 0.95 .
C146 H14A 0.98 .
C146 H14B 0.98 .
C146 H14C 0.98 .
C146 H14D 0.98 .
C146 H14E 0.98 .
C146 H14F 0.98 .
C147 H14G 0.98 .
C147 H14H 0.98 .
C147 H14I 0.98 .
C147 H14J 0.98 .
C147 H14K 0.98 .
C147 H14L 0.98 .
C150 C155 1.37(3) .
C150 C151 1.37(3) .
C151 C152 1.44(4) .
C151 H151 0.95 .
C152 C153 1.34(3) .
C152 C156 1.50(4) .
C153 C154 1.33(3) .
C153 H153 0.95 .
C154 C155 1.44(3) .
C154 C157 1.50(4) .
C155 H155 0.95 .
C156 H15A 0.98 .
C156 H15B 0.98 .
C156 H15C 0.98 .
C156 H15D 0.98 .
C156 H15E 0.98 .
C156 H15F 0.98 .
C157 H15G 0.98 .
C157 H15H 0.98 .
C157 H15I 0.98 .
C157 H15J 0.98 .
C157 H15K 0.98 .
C157 H15L 0.98 .
C160 C165 1.27(4) .
C160 C161 1.58(6) .
C161 C166 1.46(6) .
C161 C162 1.49(6) .
C162 C163 1.35(5) .
C162 H162 0.95 .
C163 C164 1.43(5) .
C163 C167 1.51(3) .
C164 C165 1.33(5) .
C164 H164 0.95 .
C165 C168 1.47(5) .
C166 H16A 0.98 .
C166 H16B 0.98 .
C166 H16C 0.98 .
C167 H16D 0.98 .
C167 H16E 0.98 .
C167 H16F 0.98 .
C167 H16G 0.98 .
C167 H16H 0.98 .
C167 H16I 0.98 .
C168 H16J 0.98 .
C168 H16K 0.98 .
C168 H16L 0.98 .
C170 C175 1.27(4) .
C170 C171 1.58(6) .
C171 C176 1.46(6) .
C171 C172 1.48(6) .
C172 C173 1.35(5) .
C172 H172 0.95 .
C173 C174 1.43(5) .
C173 C177 1.51(2) .
C174 C175 1.34(5) .
C174 H174 0.95 .
C175 C178 1.46(5) .
C176 H17A 0.98 .
C176 H17B 0.98 .
C176 H17C 0.98 .
C177 H17D 0.98 .
C177 H17E 0.98 .
C177 H17F 0.98 .
C177 H17G 0.98 .
C177 H17H 0.98 .
C177 H17I 0.98 .
C178 H17J 0.98 .
C178 H17K 0.98 .
C178 H17L 0.98 .
C180 C185 1.27(4) .
C180 C181 1.58(6) .
C181 C186 1.45(6) .
C181 C182 1.48(6) .
C182 C183 1.35(5) .
C182 H182 0.95 .
C183 C184 1.43(5) .
C183 C187 1.51(2) .
C184 C185 1.33(5) .
C184 H184 0.95 .
C185 C188 1.46(5) .
C186 H18A 0.98 .
C186 H18B 0.98 .
C186 H18C 0.98 .
C187 H18D 0.98 .
C187 H18E 0.98 .
C187 H18F 0.98 .
C187 H18G 0.98 .
C187 H18H 0.98 .
C187 H18I 0.98 .
C188 H18J 0.98 .
C188 H18K 0.98 .
C188 H18L 0.98 .
C190 C191 1.37(3) .
C190 C195 1.38(3) .
C191 C192 1.44(4) .
C191 H191 0.95 .
C192 C193 1.34(3) .
C192 C196 1.50(4) .
C193 C194 1.33(3) .
C193 H193 0.95 .
C194 C195 1.44(3) .
C194 C197 1.50(4) .
C195 H195 0.95 .
C196 H19A 0.98 .
C196 H19B 0.98 .
C196 H19C 0.98 .
C196 H19D 0.98 .
C196 H19E 0.98 .
C196 H19F 0.98 .
C197 H19G 0.98 .
C197 H19H 0.98 .
C197 H19I 0.98 .
C197 H19J 0.98 .
C197 H19K 0.98 .
C197 H19L 0.98 .
